data_7154328
loop_
_publ_author_name
'Huang, Hu'
'Pan, Hongjie'
'Cai, Yudong'
'Liu, Mao'
'Tian, Hua'
'Shi, Yian'

_publ_section_title
;
 Enantioselective 6-endo bromoaminocyclization of 2,4-dienyl
 N-tosylcarbamates catalyzed by a chiral phosphine oxide-Sc(OTf)3 complex.
 A dramatic additive effect.
;
_journal_issue 12
_journal_name_full 'Organic &amp; biomolecular chemistry'
_journal_page_first 3566
_journal_page_last 3570
_journal_paper_doi 10.1039/c5ob00001g
_journal_volume 13
_journal_year 2015
_chemical_absolute_configuration ad
_chemical_formula_moiety 'C19 H18 Br N O4 S'
_chemical_formula_sum 'C19 H18 Br N O4 S'
_chemical_formula_weight 436.31
_chemical_name_systematic
;
 ?
;
_space_group_crystal_system orthorhombic
_space_group_IT_number 19
_space_group_name_Hall 'P 2ac 2ab'
_space_group_name_H-M_alt 'P 21 21 21'
_symmetry_space_group_name_Hall 'P 2ac 2ab'
_symmetry_space_group_name_H-M 'P 21 21 21'
_atom_sites_solution_hydrogens geom
_audit_block_doi 10.5517/cc13vg7n
_audit_creation_date 2014-12-02
_audit_creation_method
;
Olex2 1.2
(compiled 2013.12.10 svn.r2850 for OlexSys, GUI svn.r4736)
;
_audit_update_record
;
2014-12-09 deposited with the CCDC.
2015-02-02 downloaded from the CCDC.
;
_cell_angle_alpha 90
_cell_angle_beta 90
_cell_angle_gamma 90
_cell_formula_units_Z 4
_cell_length_a 7.963(2)
_cell_length_b 11.336(3)
_cell_length_c 20.402(5)
_cell_measurement_reflns_used 5985
_cell_measurement_temperature 173.1500
_cell_measurement_theta_max 27.4797
_cell_measurement_theta_min 0.9980
_cell_volume 1841.7(8)
_computing_cell_refinement 'CrystalClear (Rigaku Inc., 2007)'
_computing_data_collection 'CrystalClear (Rigaku Inc., 2007)'
_computing_data_reduction 'CrystalClear (Rigaku Inc., 2007)'
_computing_molecular_graphics 'Olex2 (Dolomanov et al., 2009)'
_computing_publication_material 'Olex2 (Dolomanov et al., 2009)'
_computing_structure_refinement 'SHELXL (Sheldrick, 2013)'
_computing_structure_solution
;
'SHELXS (Sheldrick, 2013)'
;
_diffrn_ambient_temperature 173.1500
_diffrn_detector_area_resol_mean 28.5714
_diffrn_measured_fraction_theta_full 0.989
_diffrn_measured_fraction_theta_max 0.987
_diffrn_measurement_device
;
Saturn724+ (2x2 bin mode)
;
_diffrn_measurement_device_details
;
AFC10: Fixed Chi 2 circle
;
_diffrn_measurement_device_type 'Saturn724+ CCD'
_diffrn_measurement_method '\w scans at fixed \c = 45\%'
_diffrn_orient_matrix_type d*Trek
_diffrn_orient_matrix_UB_11 0.1235
_diffrn_orient_matrix_UB_12 -0.0052
_diffrn_orient_matrix_UB_13 -0.0223
_diffrn_orient_matrix_UB_21 0.0075
_diffrn_orient_matrix_UB_22 0.0851
_diffrn_orient_matrix_UB_23 0.0221
_diffrn_orient_matrix_UB_31 0.0079
_diffrn_orient_matrix_UB_32 -0.0128
_diffrn_orient_matrix_UB_33 0.0467
_diffrn_radiation_detector CCD
_diffrn_radiation_monochromator 'Graphite Monochromator'
_diffrn_radiation_type MoK\a
_diffrn_radiation_wavelength 0.71073
_diffrn_reflns_av_R_equivalents 0.0357
_diffrn_reflns_av_unetI/netI 0.0355
_diffrn_reflns_Laue_measured_fraction_full 0.989
_diffrn_reflns_Laue_measured_fraction_max 0.987
_diffrn_reflns_limit_h_max 10
_diffrn_reflns_limit_h_min -9
_diffrn_reflns_limit_k_max 9
_diffrn_reflns_limit_k_min -14
_diffrn_reflns_limit_l_max 26
_diffrn_reflns_limit_l_min -26
_diffrn_reflns_number 12167
_diffrn_reflns_point_group_measured_fraction_full 0.985
_diffrn_reflns_point_group_measured_fraction_max 0.984
_diffrn_reflns_theta_full 26.000
_diffrn_reflns_theta_max 27.489
_diffrn_reflns_theta_min 3.126
_diffrn_source 'Sealed Tube'
_diffrn_source_current 30.0000
_diffrn_source_power 1.5000
_diffrn_source_voltage 50.0000
_exptl_absorpt_coefficient_mu 2.370
_exptl_absorpt_correction_T_max 1.0000
_exptl_absorpt_correction_T_min 0.6904
_exptl_absorpt_correction_type multi-scan
_exptl_absorpt_process_details 'CrystalClear (Rigaku Inc., 2007)'
_exptl_crystal_colour Colorless
_exptl_crystal_density_diffrn 1.574
_exptl_crystal_description block
_exptl_crystal_F_000 888
_exptl_crystal_recrystallization_method 'Re-crystallisation from solvent: '
_exptl_crystal_size_max 0.41
_exptl_crystal_size_mid 0.37
_exptl_crystal_size_min 0.27
_refine_diff_density_max 0.237
_refine_diff_density_min -0.321
_refine_diff_density_rms 0.054
_refine_ls_abs_structure_details
;
 Flack x determined using 1588 quotients [(I+)-(I-)]/[(I+)+(I-)]
 (Parsons and Flack (2004), Acta Cryst. A60, s61).
;
_refine_ls_abs_structure_Flack 0.018(5)
_refine_ls_extinction_method none
_refine_ls_goodness_of_fit_ref 1.123
_refine_ls_hydrogen_treatment constr
_refine_ls_matrix_type full
_refine_ls_number_parameters 236
_refine_ls_number_reflns 4159
_refine_ls_number_restraints 0
_refine_ls_restrained_S_all 1.123
_refine_ls_R_factor_all 0.0326
_refine_ls_R_factor_gt 0.0308
_refine_ls_shift/su_max 0.001
_refine_ls_shift/su_mean 0.000
_refine_ls_structure_factor_coef Fsqd
_refine_ls_weighting_details 'w=1/[\s^2^(Fo^2^)+(0.0164P)^2^+0.8072P] where P=(Fo^2^+2Fc^2^)/3'
_refine_ls_weighting_scheme calc
_refine_ls_wR_factor_gt 0.0611
_refine_ls_wR_factor_ref 0.0620
_reflns_Friedel_coverage 0.741
_reflns_Friedel_fraction_full 0.980
_reflns_Friedel_fraction_max 0.981
_reflns_number_gt 4032
_reflns_number_total 4159
_reflns_threshold_expression 'I > 2\s(I)'
_cod_data_source_file c5ob00001g2.cif
_cod_data_source_block sa3759
_cod_depositor_comments 'Adding full bibliography for 7154320--7154328.cif.'
_cod_database_code 7154328
_shelxl_version_number 2013-4
_shelx_space_group_comment
;
The symmetry employed for this shelxl refinement is uniquely defined
by the following loop, which should always be used as a source of
symmetry information in preference to the above space-group names.
They are only intended as comments.
;
_diffrn_number_total 2418
_olex2_refinement_description
;
1. Fixed Uiso
 At 1.2 times of:
  All C(H) groups, All C(H,H) groups
 At 1.5 times of:
  All C(H,H,H) groups
2.a Ternary CH refined with riding coordinates:
 C1(H1), C2(H2)
2.b Secondary CH2 refined with riding coordinates:
 C4(H4A,H4B)
2.c Aromatic/amide H refined with riding coordinates:
 C5(H5), C6(H6), C8(H8), C9(H9), C10(H10), C11(H11), C12(H12), C14(H14),
 C15(H15), C17(H17), C18(H18)
2.d Idealised Me refined as rotating group:
 C19(H19A,H19B,H19C)
;

loop_
_space_group_symop_operation_xyz
'x, y, z'
'-x+1/2, -y, z+1/2'
'-x, y+1/2, -z+1/2'
'x+1/2, -y+1/2, -z'

loop_
_atom_site_label
_atom_site_type_symbol
_atom_site_fract_x
_atom_site_fract_y
_atom_site_fract_z
_atom_site_U_iso_or_equiv
_atom_site_adp_type
_atom_site_occupancy
_atom_site_site_symmetry_order
_atom_site_calc_flag
_atom_site_refinement_flags_posn
Br1 Br 0.39930(5) 0.30537(3) 0.85487(2) 0.03301(10) Uani 1 1 d .
S1 S 0.86866(10) 0.25032(7) 0.76684(4) 0.01957(16) Uani 1 1 d .
O1 O 0.4903(3) 0.4430(2) 0.71323(12) 0.0251(5) Uani 1 1 d .
O2 O 0.7560(3) 0.4845(2) 0.72855(13) 0.0276(6) Uani 1 1 d .
O3 O 0.9876(3) 0.2895(2) 0.71942(11) 0.0274(5) Uani 1 1 d .
O4 O 0.8513(3) 0.12645(19) 0.77901(12) 0.0263(5) Uani 1 1 d .
N1 N 0.6753(3) 0.2925(2) 0.74212(12) 0.0178(5) Uani 1 1 d .
C1 C 0.3783(4) 0.2622(3) 0.76231(14) 0.0197(6) Uani 1 1 d .
H1 H 0.2852 0.2063 0.7575 0.024 Uiso 1 1 calc R
C2 C 0.5393(4) 0.2034(3) 0.73928(14) 0.0179(6) Uani 1 1 d .
H2 H 0.5667 0.1384 0.7691 0.021 Uiso 1 1 calc R
C3 C 0.6471(4) 0.4107(3) 0.72798(16) 0.0208(7) Uani 1 1 d .
C4 C 0.3427(4) 0.3698(3) 0.72111(17) 0.0242(7) Uani 1 1 d .
H4A H 0.3031 0.3451 0.6783 0.029 Uiso 1 1 calc R
H4B H 0.2543 0.4156 0.7416 0.029 Uiso 1 1 calc R
C5 C 0.5130(4) 0.1546(3) 0.67147(16) 0.0225(7) Uani 1 1 d .
H5 H 0.4349 0.0940 0.6672 0.027 Uiso 1 1 calc R
C6 C 0.5898(4) 0.1891(3) 0.61748(14) 0.0234(6) Uani 1 1 d .
H6 H 0.6735 0.2456 0.6222 0.028 Uiso 1 1 calc R
C7 C 0.5563(4) 0.1472(3) 0.55043(16) 0.0232(7) Uani 1 1 d .
C8 C 0.4598(5) 0.0461(3) 0.53697(18) 0.0279(8) Uani 1 1 d .
H8 H 0.4172 0.0013 0.5714 0.033 Uiso 1 1 calc R
C9 C 0.4277(5) 0.0125(3) 0.47281(17) 0.0323(9) Uani 1 1 d .
H9 H 0.3652 -0.0551 0.4645 0.039 Uiso 1 1 calc R
C10 C 0.4884(5) 0.0796(3) 0.42070(18) 0.0327(9) Uani 1 1 d .
H10 H 0.4665 0.0573 0.3777 0.039 Uiso 1 1 calc R
C11 C 0.5818(5) 0.1798(3) 0.43376(16) 0.0326(8) Uani 1 1 d .
H11 H 0.6209 0.2259 0.3993 0.039 Uiso 1 1 calc R
C12 C 0.6175(5) 0.2119(3) 0.49762(15) 0.0285(7) Uani 1 1 d .
H12 H 0.6836 0.2781 0.5054 0.034 Uiso 1 1 calc R
C13 C 0.9064(4) 0.3218(3) 0.84161(14) 0.0212(6) Uani 1 1 d .
C14 C 0.9752(4) 0.4352(3) 0.84335(17) 0.0231(7) Uani 1 1 d .
H14 H 0.9930 0.4772 0.8048 0.028 Uiso 1 1 calc R
C15 C 1.0163(5) 0.4839(3) 0.90366(18) 0.0268(8) Uani 1 1 d .
H15 H 1.0616 0.5594 0.9052 0.032 Uiso 1 1 calc R
C16 C 0.9912(5) 0.4225(3) 0.96156(17) 0.0289(8) Uani 1 1 d .
C17 C 0.9223(5) 0.3100(4) 0.95853(16) 0.0349(8) Uani 1 1 d .
H17 H 0.9050 0.2679 0.9971 0.042 Uiso 1 1 calc R
C18 C 0.8790(5) 0.2594(3) 0.89907(16) 0.0296(8) Uani 1 1 d .
H18 H 0.8320 0.1844 0.8977 0.035 Uiso 1 1 calc R
C19 C 1.0437(6) 0.4746(4) 1.0264(2) 0.0423(11) Uani 1 1 d .
H19A H 1.1639 0.4803 1.0281 0.063 Uiso 1 1 calc GR
H19B H 1.0051 0.4248 1.0614 0.063 Uiso 1 1 calc GR
H19C H 0.9954 0.5517 1.0311 0.063 Uiso 1 1 calc GR

loop_
_atom_site_aniso_label
_atom_site_aniso_U_11
_atom_site_aniso_U_22
_atom_site_aniso_U_33
_atom_site_aniso_U_23
_atom_site_aniso_U_13
_atom_site_aniso_U_12
Br1 0.03376(19) 0.03997(19) 0.02531(15) -0.00716(16) 0.00412(16) 0.00343(18)
S1 0.0160(4) 0.0192(3) 0.0235(4) -0.0012(3) -0.0005(3) 0.0022(3)
O1 0.0202(12) 0.0168(11) 0.0381(14) 0.0029(10) -0.0048(11) 0.0004(10)
O2 0.0232(13) 0.0186(12) 0.0410(14) 0.0039(11) -0.0023(12) -0.0040(10)
O3 0.0191(11) 0.0353(14) 0.0278(11) -0.0012(11) 0.0055(9) 0.0002(11)
O4 0.0267(14) 0.0174(11) 0.0347(13) -0.0016(10) -0.0047(11) 0.0059(10)
N1 0.0134(12) 0.0158(12) 0.0241(12) 0.0001(11) -0.0008(10) 0.0016(10)
C1 0.0179(16) 0.0185(14) 0.0226(14) -0.0011(12) -0.0017(13) 0.0009(13)
C2 0.0154(14) 0.0158(14) 0.0225(14) 0.0004(13) -0.0012(11) -0.0017(13)
C3 0.0194(17) 0.0201(15) 0.0230(15) -0.0009(12) -0.0005(13) 0.0023(13)
C4 0.0173(17) 0.0208(16) 0.0346(18) -0.0010(14) -0.0049(14) 0.0006(13)
C5 0.0227(17) 0.0186(15) 0.0261(15) -0.0032(13) -0.0023(14) -0.0013(13)
C6 0.0245(16) 0.0202(14) 0.0255(14) -0.0022(13) -0.0017(14) -0.0003(17)
C7 0.0229(19) 0.0238(16) 0.0229(15) -0.0024(13) 0.0000(13) 0.0052(14)
C8 0.033(2) 0.0241(17) 0.0263(17) 0.0011(14) -0.0029(15) 0.0022(16)
C9 0.040(2) 0.0302(18) 0.0266(17) -0.0050(14) -0.0049(17) 0.0027(18)
C10 0.039(2) 0.038(2) 0.0217(17) -0.0029(15) -0.0026(16) 0.0105(19)
C11 0.037(2) 0.036(2) 0.0246(15) -0.0001(15) 0.0034(16) 0.0043(19)
C12 0.0309(19) 0.0270(17) 0.0277(16) -0.0009(13) 0.0058(15) 0.0025(17)
C13 0.0152(14) 0.0232(15) 0.0251(15) -0.0005(12) -0.0020(13) 0.0019(14)
C14 0.0191(16) 0.0230(16) 0.0270(17) 0.0006(13) -0.0001(14) -0.0032(13)
C15 0.0235(19) 0.0224(17) 0.0345(19) -0.0032(14) -0.0017(16) -0.0029(15)
C16 0.030(2) 0.0304(19) 0.0261(17) -0.0049(14) -0.0068(16) 0.0030(17)
C17 0.046(2) 0.0327(18) 0.0260(16) 0.0055(15) -0.0047(16) -0.005(2)
C18 0.037(2) 0.0223(16) 0.0299(16) 0.0053(13) -0.0033(17) -0.0048(17)
C19 0.050(3) 0.043(2) 0.034(2) -0.0062(18) -0.0150(19) 0.000(2)

loop_
_atom_type_symbol
_atom_type_description
_atom_type_scat_dispersion_real
_atom_type_scat_dispersion_imag
_atom_type_scat_source
C C 0.0033 0.0016 'International Tables Vol C Tables 4.2.6.8 and 6.1.1.4'
H H 0.0000 0.0000 'International Tables Vol C Tables 4.2.6.8 and 6.1.1.4'
Br Br -0.2901 2.4595 'International Tables Vol C Tables 4.2.6.8 and 6.1.1.4'
N N 0.0061 0.0033 'International Tables Vol C Tables 4.2.6.8 and 6.1.1.4'
O O 0.0106 0.0060 'International Tables Vol C Tables 4.2.6.8 and 6.1.1.4'
S S 0.1246 0.1234 'International Tables Vol C Tables 4.2.6.8 and 6.1.1.4'

loop_
_geom_angle_atom_site_label_1
_geom_angle_atom_site_label_2
_geom_angle_atom_site_label_3
_geom_angle
O3 S1 O4 119.19(15)
O3 S1 N1 108.36(14)
O3 S1 C13 109.42(15)
O4 S1 N1 103.93(14)
O4 S1 C13 108.59(15)
N1 S1 C13 106.58(14)
C3 O1 C4 125.2(2)
C2 N1 S1 119.0(2)
C3 N1 S1 118.8(2)
C3 N1 C2 122.1(3)
C2 C1 Br1 109.6(2)
C4 C1 Br1 110.6(2)
C4 C1 C2 109.9(3)
N1 C2 C1 107.8(2)
N1 C2 C5 112.9(3)
C5 C2 C1 109.2(2)
O1 C3 N1 117.5(3)
O2 C3 O1 119.0(3)
O2 C3 N1 123.5(3)
O1 C4 C1 111.9(3)
C6 C5 C2 126.4(3)
C5 C6 C7 126.6(3)
C8 C7 C6 122.9(3)
C12 C7 C6 119.1(3)
C12 C7 C8 118.0(3)
C9 C8 C7 120.5(3)
C8 C9 C10 120.4(4)
C11 C10 C9 119.2(3)
C12 C11 C10 120.5(3)
C11 C12 C7 121.3(3)
C14 C13 S1 121.0(2)
C18 C13 S1 118.2(2)
C18 C13 C14 120.6(3)
C15 C14 C13 118.7(3)
C16 C15 C14 121.5(3)
C15 C16 C17 118.7(3)
C15 C16 C19 120.8(4)
C17 C16 C19 120.5(3)
C18 C17 C16 121.1(3)
C17 C18 C13 119.3(3)

loop_
_geom_bond_atom_site_label_1
_geom_bond_atom_site_label_2
_geom_bond_distance
Br1 C1 1.958(3)
S1 O3 1.425(2)
S1 O4 1.433(2)
S1 N1 1.689(3)
S1 C13 1.754(3)
O1 C3 1.336(4)
O1 C4 1.448(4)
O2 C3 1.205(4)
N1 C2 1.482(4)
N1 C3 1.390(4)
C1 C2 1.519(4)
C1 C4 1.508(4)
C2 C5 1.505(4)
C5 C6 1.319(4)
C6 C7 1.473(4)
C7 C8 1.407(5)
C7 C12 1.392(5)
C8 C9 1.387(5)
C9 C10 1.394(5)
C10 C11 1.384(6)
C11 C12 1.382(5)
C13 C14 1.397(4)
C13 C18 1.386(4)
C14 C15 1.388(5)
C15 C16 1.386(5)
C16 C17 1.390(5)
C16 C19 1.508(5)
C17 C18 1.385(5)

loop_
_geom_torsion_atom_site_label_1
_geom_torsion_atom_site_label_2
_geom_torsion_atom_site_label_3
_geom_torsion_atom_site_label_4
_geom_torsion
Br1 C1 C2 N1 -65.4(3)
Br1 C1 C2 C5 171.7(2)
Br1 C1 C4 O1 74.2(3)
S1 N1 C2 C1 141.6(2)
S1 N1 C2 C5 -97.8(3)
S1 N1 C3 O1 -175.2(2)
S1 N1 C3 O2 4.7(4)
S1 C13 C14 C15 -174.5(3)
S1 C13 C18 C17 174.2(3)
O3 S1 N1 C2 128.7(2)
O3 S1 N1 C3 -54.2(3)
O3 S1 C13 C14 29.9(3)
O3 S1 C13 C18 -145.0(3)
O4 S1 N1 C2 1.0(2)
O4 S1 N1 C3 178.1(2)
O4 S1 C13 C14 161.5(3)
O4 S1 C13 C18 -13.4(3)
N1 S1 C13 C14 -87.1(3)
N1 S1 C13 C18 98.0(3)
N1 C2 C5 C6 -4.6(5)
C1 C2 C5 C6 115.3(4)
C2 N1 C3 O1 1.8(4)
C2 N1 C3 O2 -178.4(3)
C2 C1 C4 O1 -47.0(4)
C2 C5 C6 C7 -175.6(3)
C3 O1 C4 C1 13.1(4)
C3 N1 C2 C1 -35.4(4)
C3 N1 C2 C5 85.3(3)
C4 O1 C3 O2 -169.1(3)
C4 O1 C3 N1 10.8(5)
C4 C1 C2 N1 56.3(3)
C4 C1 C2 C5 -66.6(3)
C5 C6 C7 C8 -13.5(6)
C5 C6 C7 C12 164.3(4)
C6 C7 C8 C9 178.0(3)
C6 C7 C12 C11 -176.5(3)
C7 C8 C9 C10 -1.0(6)
C8 C7 C12 C11 1.4(5)
C8 C9 C10 C11 0.3(6)
C9 C10 C11 C12 1.3(6)
C10 C11 C12 C7 -2.1(6)
C12 C7 C8 C9 0.2(5)
C13 S1 N1 C2 -113.6(2)
C13 S1 N1 C3 63.5(3)
C13 C14 C15 C16 0.3(5)
C14 C13 C18 C17 -0.8(6)
C14 C15 C16 C17 -0.4(6)
C14 C15 C16 C19 177.3(4)
C15 C16 C17 C18 0.0(6)
C16 C17 C18 C13 0.6(6)
C18 C13 C14 C15 0.3(5)
C19 C16 C17 C18 -177.7(4)
